data_2211220
loop_
_publ_author_name
'Nobuo, Okabe'
'Yu, Mizubayashi'
'Mamiko, Odoko'

_publ_section_title
;(Benzene-1,2-diolato-\k^2^<i>O</i>,<i>O</i>')(di-2-pyridylamine-\k^2^<i>N</i>,<i>N</i>')palladium(II)
 hemihydrate
;
_journal_coeditor_code WK2025
_journal_issue 11
_journal_name_full 'Acta Crystallographica Section E'
_journal_page_first m2778
_journal_page_last m2780
_journal_paper_doi 10.1107/S1600536806039419
_journal_volume 62
_journal_year 2006
_chemical_formula_iupac '[Pd (C6 H4 O2) (C10 H9 N3)], 0.5H2 O'
_chemical_formula_moiety 'C16 H13 N3 O2 Pd, 0.5H2 O'
_chemical_formula_sum 'C16 H14 N3 O2.5 Pd'
_chemical_formula_weight 394.72
_chemical_name_systematic
;
(Benzene-1,2-diolato-\k^2^N,N')(di-2-pyridylamine-\k^2^N,N')palladium(II)
hemihydrate
;
_space_group_IT_number 2
_symmetry_cell_setting triclinic
_symmetry_space_group_name_Hall '-P 1'
_symmetry_space_group_name_H-M 'P -1'
_cell_angle_alpha 82.34(3)
_cell_angle_beta 77.43(4)
_cell_angle_gamma 81.19(4)
_cell_formula_units_Z 4
_cell_length_a 9.080(10)
_cell_length_b 12.700(10)
_cell_length_c 13.220(10)
_cell_measurement_reflns_used 12902
_cell_measurement_temperature 296.1
_cell_measurement_theta_max 27.5
_cell_measurement_theta_min 3.0
_cell_volume 1462(2)
_computing_cell_refinement RAPID-AUTO
_computing_data_collection 'RAPID-AUTO (Rigaku, 1998)'
_computing_data_reduction
;CrystalStructure (Rigaku/MSC, 2005) and
CRYSTALS (Watkin <i>et al.</i>,  1996)
;
_computing_molecular_graphics 'ORTEPII (Johnson, 1976)'
_computing_publication_material CrystalStructure
_computing_structure_refinement 'SHELXL97 (Sheldrick, 1997)'
_computing_structure_solution 'SHELXS97 (Sheldrick, 1997)'
_diffrn_detector_area_resol_mean 10.00
_diffrn_measured_fraction_theta_full 0.9863
_diffrn_measured_fraction_theta_max 0.9863
_diffrn_measurement_device_type 'Rigaku R-AXIS RAPID'
_diffrn_measurement_method \w
_diffrn_radiation_type 'Mo K\a'
_diffrn_radiation_wavelength 0.7107
_diffrn_reflns_av_R_equivalents 0.016
_diffrn_reflns_limit_h_max 11
_diffrn_reflns_limit_h_min -11
_diffrn_reflns_limit_k_max 16
_diffrn_reflns_limit_k_min -16
_diffrn_reflns_limit_l_max 14
_diffrn_reflns_limit_l_min -17
_diffrn_reflns_number 14387
_diffrn_reflns_theta_full 27.48
_diffrn_reflns_theta_max 27.48
_exptl_absorpt_coefficient_mu 1.283
_exptl_absorpt_correction_T_max 0.938
_exptl_absorpt_correction_T_min 0.551
_exptl_absorpt_correction_type multi-scan
_exptl_absorpt_process_details '(ABSCOR; Higashi, 1995)'
_exptl_crystal_colour orange
_exptl_crystal_density_diffrn 1.792
_exptl_crystal_density_method 'not measured'
_exptl_crystal_description platelet
_exptl_crystal_F_000 788.00
_exptl_crystal_size_max 0.50
_exptl_crystal_size_mid 0.30
_exptl_crystal_size_min 0.05
_refine_diff_density_max 0.41
_refine_diff_density_min -0.35
_refine_ls_extinction_method none
_refine_ls_goodness_of_fit_ref 1.165
_refine_ls_hydrogen_treatment constr
_refine_ls_number_parameters 413
_refine_ls_number_reflns 6621
_refine_ls_R_factor_gt 0.0210
_refine_ls_shift/su_max 0.0020
_refine_ls_structure_factor_coef Fsqd
_refine_ls_weighting_details 'w = 1/[\s^2^(Fo^2^)+(0.0401P)^2^] where P=(Fo^2^+2Fc^2^)/3'
_refine_ls_weighting_scheme calc
_refine_ls_wR_factor_ref 0.0700
_reflns_number_gt 5601
_reflns_number_total 6621
_reflns_threshold_expression F^2^>2\s(F^2^)
_cod_data_source_file wk2025.cif
_cod_data_source_block I
_cod_original_cell_volume 1463(2)
_cod_original_formula_sum 'C16 H14 N3 O2.5 Pd1'
_cod_database_code 2211220

loop_
_symmetry_equiv_pos_site_id
_symmetry_equiv_pos_as_xyz
1 +X,+Y,+Z
2 -X,-Y,-Z

loop_
_atom_site_type_symbol
_atom_site_label
_atom_site_fract_x
_atom_site_fract_y
_atom_site_fract_z
_atom_site_U_iso_or_equiv
_atom_site_adp_type
_atom_site_calc_flag
_atom_site_refinement_flags
_atom_site_occupancy
Pd Pd1 0.17615(2) -0.007240(10) 0.918590(10) 0.03023(6) Uani d . 1.00
Pd Pd2 0.59853(2) 0.361370(10) 0.519770(10) 0.03226(6) Uani d . 1.00
O O1 0.1615(2) 0.12570(10) 0.82180(10) 0.0408(3) Uani d . 1.00
O O2 0.0796(2) -0.06800(10) 0.81890(10) 0.0402(4) Uani d . 1.00
O O3 0.4236(2) 0.34910(10) 0.63870(10) 0.0404(4) Uani d . 1.00
O O4 0.6497(2) 0.47090(10) 0.59730(10) 0.0419(4) Uani d . 1.00
O O5 0.4627(2) 0.15020(10) 0.74250(10) 0.0451(4) Uani d . 1.00
N N1 0.1921(2) -0.14630(10) 1.01180(10) 0.0320(4) Uani d . 1.00
N N2 0.3539(2) -0.09290(10) 1.10830(10) 0.0355(4) Uani d . 1.00
N N3 0.2700(2) 0.06730(10) 1.00980(10) 0.0325(4) Uani d . 1.00
N N4 0.7858(2) 0.37230(10) 0.40650(10) 0.0359(4) Uani d . 1.00
N N5 0.7646(2) 0.21570(10) 0.33310(10) 0.0405(4) Uani d . 1.00
N N6 0.5308(2) 0.24840(10) 0.45240(10) 0.0354(4) Uani d . 1.00
C C1 0.1140(3) -0.2244(2) 0.9975(2) 0.0398(5) Uani d . 1.00
C C2 0.1229(3) -0.3241(2) 1.0509(2) 0.0490(6) Uani d . 1.00
C C3 0.2210(3) -0.3488(2) 1.1192(2) 0.0493(6) Uani d . 1.00
C C4 0.2998(3) -0.2720(2) 1.1364(2) 0.0438(5) Uani d . 1.00
C C5 0.2794(2) -0.1688(2) 1.0836(2) 0.0325(4) Uani d . 1.00
C C6 0.3399(2) 0.0170(2) 1.08530(10) 0.0322(4) Uani d . 1.00
C C7 0.4072(3) 0.0734(2) 1.1431(2) 0.0408(5) Uani d . 1.00
C C8 0.4012(3) 0.1821(2) 1.1242(2) 0.0477(6) Uani d . 1.00
C C9 0.3289(3) 0.2348(2) 1.0462(2) 0.0452(6) Uani d . 1.00
C C10 0.2660(3) 0.1759(2) 0.9920(2) 0.0387(5) Uani d . 1.00
C C11 0.0762(2) 0.1152(2) 0.7523(2) 0.0380(5) Uani d . 1.00
C C12 0.0326(3) 0.2016(2) 0.6842(2) 0.0490(6) Uani d . 1.00
C C13 -0.0550(3) 0.1884(3) 0.6150(2) 0.0617(7) Uani d . 1.00
C C14 -0.0974(3) 0.0886(3) 0.6130(2) 0.0634(8) Uani d . 1.00
C C15 -0.0543(3) 0.0015(2) 0.6799(2) 0.0526(6) Uani d . 1.00
C C16 0.0324(3) 0.0148(2) 0.7510(2) 0.0395(5) Uani d . 1.00
C C17 0.8688(3) 0.4533(2) 0.4060(2) 0.0463(6) Uani d . 1.00
C C18 1.0041(3) 0.4644(2) 0.3390(2) 0.0563(7) Uani d . 1.00
C C19 1.0571(3) 0.3910(2) 0.2660(2) 0.0563(7) Uani d . 1.00
C C20 0.9756(3) 0.3107(2) 0.2643(2) 0.0483(6) Uani d . 1.00
C C21 0.8385(3) 0.3013(2) 0.3366(2) 0.0365(5) Uani d . 1.00
C C22 0.6233(3) 0.1892(2) 0.3811(2) 0.0347(4) Uani d . 1.00
C C23 0.5790(3) 0.0984(2) 0.3537(2) 0.0439(6) Uani d . 1.00
C C24 0.4367(3) 0.0707(2) 0.3966(2) 0.0483(6) Uani d . 1.00
C C25 0.3370(3) 0.1363(2) 0.4631(2) 0.0525(6) Uani d . 1.00
C C26 0.3884(3) 0.2226(2) 0.4896(2) 0.0470(6) Uani d . 1.00
C C27 0.4243(3) 0.4193(2) 0.7067(2) 0.0374(5) Uani d . 1.00
C C28 0.3134(3) 0.4277(2) 0.7966(2) 0.0493(6) Uani d . 1.00
C C29 0.3168(4) 0.5019(2) 0.8642(2) 0.0594(7) Uani d . 1.00
C C30 0.4288(4) 0.5684(2) 0.8405(2) 0.0586(7) Uani d . 1.00
C C31 0.5401(3) 0.5609(2) 0.7503(2) 0.0482(6) Uani d . 1.00
C C32 0.5418(3) 0.4849(2) 0.6835(2) 0.0374(5) Uani d . 1.00
H H1 0.0514 -0.2092 0.9489 0.048 Uiso c R 1.00
H H2 0.0639 -0.3743 1.0414 0.059 Uiso c R 1.00
H H3 0.2335 -0.4175 1.1533 0.059 Uiso c R 1.00
H H4 0.3662 -0.2877 1.1824 0.053 Uiso c R 1.00
H H5 0.4217 -0.1182 1.1447 0.043 Uiso c R 1.00
H H6 0.4562 0.0367 1.1947 0.049 Uiso c R 1.00
H H7 0.4448 0.2201 1.1630 0.057 Uiso c R 1.00
H H8 0.3235 0.3087 1.0312 0.054 Uiso c R 1.00
H H9 0.2175 0.2118 0.9398 0.046 Uiso c R 1.00
H H10 0.0625 0.2682 0.6853 0.059 Uiso c R 1.00
H H11 -0.0855 0.2461 0.5698 0.074 Uiso c R 1.00
H H12 -0.1560 0.0800 0.5658 0.076 Uiso c R 1.00
H H13 -0.0829 -0.0652 0.6774 0.063 Uiso c R 1.00
H H14 0.8313 0.5034 0.4536 0.056 Uiso c R 1.00
H H15 1.0593 0.5194 0.3420 0.068 Uiso c R 1.00
H H16 1.1483 0.3970 0.2185 0.068 Uiso c R 1.00
H H17 1.0103 0.2618 0.2152 0.058 Uiso c R 1.00
H H18 0.8173 0.1697 0.2930 0.049 Uiso c R 1.00
H H19 0.6457 0.0566 0.3064 0.053 Uiso c R 1.00
H H20 0.4078 0.0086 0.3810 0.058 Uiso c R 1.00
H H21 0.2374 0.1223 0.4892 0.063 Uiso c R 1.00
H H22 0.3219 0.2658 0.5357 0.056 Uiso c R 1.00
H H23 0.2366 0.3839 0.8117 0.059 Uiso c R 1.00
H H24 0.2437 0.5065 0.9254 0.071 Uiso c R 1.00
H H25 0.4297 0.6188 0.8853 0.070 Uiso c R 1.00
H H26 0.6140 0.6071 0.7346 0.058 Uiso c R 1.00
H H27 0.3615 0.1429 0.7687 0.068 Uiso c R 1.00
H H28 0.4604 0.2129 0.7001 0.068 Uiso c R 1.00

loop_
_atom_site_aniso_label
_atom_site_aniso_U_11
_atom_site_aniso_U_22
_atom_site_aniso_U_33
_atom_site_aniso_U_12
_atom_site_aniso_U_13
_atom_site_aniso_U_23
Pd1 0.02937(9) 0.03161(9) 0.02990(9) -0.00416(6) -0.00536(6) -0.00462(7)
Pd2 0.03360(10) 0.03122(9) 0.03253(9) -0.00483(7) -0.00799(7) -0.00229(7)
O1 0.0465(9) 0.0398(8) 0.0384(8) -0.0081(7) -0.0149(7) 0.0013(7)
O2 0.0417(9) 0.0449(9) 0.0376(8) -0.0084(7) -0.0109(7) -0.0086(7)
O3 0.0462(9) 0.0382(8) 0.0372(8) -0.0116(7) -0.0039(7) -0.0056(7)
O4 0.0437(9) 0.0395(8) 0.0445(9) -0.0089(7) -0.0077(7) -0.0091(7)
O5 0.0470(10) 0.0416(9) 0.0480(10) -0.0083(8) -0.0142(8) 0.0034(8)
N1 0.0309(9) 0.0310(8) 0.0331(9) -0.0051(7) -0.0027(7) -0.0042(7)
N2 0.0390(10) 0.0358(9) 0.0336(9) -0.0054(8) -0.0130(8) -0.0003(8)
N3 0.0329(9) 0.0320(9) 0.0326(9) -0.0042(7) -0.0042(7) -0.0069(8)
N4 0.0340(10) 0.0358(9) 0.0380(10) -0.0059(7) -0.0074(8) -0.0002(8)
N5 0.0360(10) 0.0430(10) 0.0420(10) -0.0093(8) -0.0005(8) -0.0123(9)
N6 0.0340(10) 0.0410(10) 0.0317(9) -0.0081(8) -0.0069(7) -0.0029(8)
C1 0.0380(10) 0.0380(10) 0.0450(10) -0.0075(9) -0.0080(10) -0.0090(10)
C2 0.0480(10) 0.0360(10) 0.063(2) -0.0130(10) -0.0030(10) -0.0090(10)
C3 0.052(2) 0.0310(10) 0.060(2) -0.0070(10) -0.0060(10) 0.0030(10)
C4 0.0440(10) 0.0380(10) 0.0480(10) -0.0050(10) -0.0130(10) 0.0040(10)
C5 0.0310(10) 0.0330(10) 0.0310(10) -0.0038(8) -0.0003(8) -0.0032(9)
C6 0.0310(10) 0.0340(10) 0.0310(10) -0.0051(8) -0.0018(8) -0.0059(9)
C7 0.0510(10) 0.0420(10) 0.0330(10) -0.0080(10) -0.0140(10) -0.0040(10)
C8 0.057(2) 0.0440(10) 0.0480(10) -0.0120(10) -0.0130(10) -0.0160(10)
C9 0.0530(10) 0.0320(10) 0.0510(10) -0.0060(10) -0.0090(10) -0.0100(10)
C10 0.0430(10) 0.0320(10) 0.0400(10) -0.0020(9) -0.0090(10) -0.0040(10)
C11 0.0310(10) 0.0480(10) 0.0330(10) -0.0001(9) -0.0044(9) -0.0070(10)
C12 0.0460(10) 0.0500(10) 0.0460(10) 0.0030(10) -0.0090(10) 0.0010(10)
C13 0.052(2) 0.078(2) 0.051(2) 0.0060(10) -0.0190(10) 0.0060(10)
C14 0.047(2) 0.097(2) 0.051(2) -0.008(2) -0.0240(10) -0.003(2)
C15 0.0440(10) 0.071(2) 0.0470(10) -0.0120(10) -0.0160(10) -0.0070(10)
C16 0.0310(10) 0.0510(10) 0.0350(10) -0.0020(10) -0.0030(9) -0.0080(10)
C17 0.0450(10) 0.0440(10) 0.0510(10) -0.0130(10) -0.0070(10) -0.0070(10)
C18 0.051(2) 0.0550(10) 0.067(2) -0.0240(10) -0.0060(10) -0.0070(10)
C19 0.0410(10) 0.065(2) 0.061(2) -0.0190(10) 0.0020(10) -0.0080(10)
C20 0.0380(10) 0.0560(10) 0.0500(10) -0.0110(10) -0.0010(10) -0.0130(10)
C21 0.0340(10) 0.0400(10) 0.0360(10) -0.0052(9) -0.0095(9) -0.0030(10)
C22 0.0350(10) 0.0400(10) 0.0310(10) -0.0074(9) -0.0080(9) -0.0035(9)
C23 0.0460(10) 0.0520(10) 0.0360(10) -0.0140(10) -0.0030(10) -0.0140(10)
C24 0.056(2) 0.0570(10) 0.0390(10) -0.0260(10) -0.0050(10) -0.0130(10)
C25 0.0410(10) 0.075(2) 0.0470(10) -0.0260(10) -0.0020(10) -0.0160(10)
C26 0.0350(10) 0.063(2) 0.0440(10) -0.0120(10) -0.0030(10) -0.0160(10)
C27 0.0460(10) 0.0300(10) 0.0370(10) 0.0007(9) -0.0120(10) -0.0037(9)
C28 0.057(2) 0.0390(10) 0.0480(10) -0.0090(10) 0.0010(10) -0.0070(10)
C29 0.075(2) 0.0510(10) 0.0470(10) -0.0070(10) 0.0040(10) -0.0140(10)
C30 0.072(2) 0.0500(10) 0.057(2) -0.0030(10) -0.0110(10) -0.0260(10)
C31 0.0510(10) 0.0400(10) 0.059(2) -0.0060(10) -0.0170(10) -0.0130(10)
C32 0.0420(10) 0.0330(10) 0.0370(10) 0.0010(9) -0.0140(10) -0.0020(10)

loop_
_atom_type_symbol
_atom_type_description
_atom_type_scat_dispersion_real
_atom_type_scat_dispersion_imag
_atom_type_scat_source
C C 0.003 0.002
;
International Tables for Crystallography
(1992, Vol. C, Tables 4.2.6.8 and 6.1.1.4)
;
H H 0.000 0.000
;
International Tables for Crystallography
(1992, Vol. C, Table 6.1.1.4)
;
O O 0.011 0.006
;
International Tables for Crystallography
(1992, Vol. C, Tables 4.2.6.8 and 6.1.1.4)
;
N N 0.006 0.003
;
International Tables for Crystallography
(1992, Vol. C, Tables 4.2.6.8 and 6.1.1.4)
;
Pd Pd -0.999 1.007
;
International Tables for Crystallography
(1992, Vol. C, Tables 4.2.6.8 and 6.1.1.4)
;

loop_
_geom_angle_atom_site_label_1
_geom_angle_atom_site_label_2
_geom_angle_atom_site_label_3
_geom_angle
_geom_angle_publ_flag
O1 Pd1 O2 84.19(7) y
O1 Pd1 N1 177.51(7) y
O1 Pd1 N3 90.27(7) y
O2 Pd1 N1 93.67(7) y
O2 Pd1 N3 174.44(6) y
N1 Pd1 N3 91.88(7) y
O3 Pd2 O4 84.48(7) y
O3 Pd2 N4 175.91(8) y
O3 Pd2 N6 90.29(7) y
O4 Pd2 N4 92.99(7) y
O4 Pd2 N6 174.77(7) y
N4 Pd2 N6 92.22(8) y
C11 O1 Pd1 109.90(10) ?
C16 O2 Pd1 108.1(2) ?
C27 O3 Pd2 109.80(10) ?
C32 O4 Pd2 109.6(2) ?
H27 O5 H28 104.2843 ?
C1 N1 Pd1 117.60(10) ?
C1 N1 C5 117.7(2) ?
C5 N1 Pd1 124.70(10) ?
C5 N2 C6 131.6(2) ?
C5 N2 H5 114.2001 ?
C6 N2 H5 114.2217 ?
C6 N3 Pd1 124.40(10) ?
C6 N3 C10 117.3(2) ?
C10 N3 Pd1 118.3(2) ?
C17 N4 Pd2 117.40(10) ?
C17 N4 C21 118.4(2) ?
C21 N4 Pd2 124.1(2) ?
C21 N5 C22 132.7(2) ?
C21 N5 H18 113.6510 ?
C22 N5 H18 113.6481 ?
C22 N6 Pd2 124.0(2) ?
C22 N6 C26 117.8(2) ?
C26 N6 Pd2 117.8(2) ?
C2 C1 N1 123.2(2) ?
C2 C1 H1 118.3886 ?
H1 C1 N1 118.3884 ?
C3 C2 C1 118.7(3) ?
C3 C2 H2 120.6765 ?
H2 C2 C1 120.6671 ?
C4 C3 C2 119.6(2) ?
C4 C3 H3 120.2158 ?
H3 C3 C2 120.2076 ?
C5 C4 C3 119.2(2) ?
C5 C4 H4 120.3887 ?
H4 C4 C3 120.3835 ?
C7 C6 N2 116.5(2) ?
C7 C6 N3 121.3(2) ?
C8 C7 C6 120.4(2) ?
C8 C7 H6 119.8227 ?
H6 C7 C6 119.8178 ?
C9 C8 C7 118.7(3) ?
C9 C8 H7 120.6414 ?
H7 C8 C7 120.6406 ?
C10 C9 C8 118.5(2) ?
C10 C9 H8 120.7379 ?
H8 C9 C8 120.7434 ?
H9 C10 N3 118.1111 ?
H9 C10 C9 118.0968 ?
C12 C11 C16 120.6(2) ?
C12 C11 O1 121.3(2) ?
C16 C11 O1 118.1(2) ?
C13 C12 C11 119.8(3) ?
C13 C12 H10 120.1158 ?
H10 C12 C11 120.1225 ?
C14 C13 C12 119.7(3) ?
C14 C13 H11 120.1544 ?
H11 C13 C12 120.1535 ?
C15 C14 C13 121.3(3) ?
C15 C14 H12 119.3636 ?
H12 C14 C13 119.3501 ?
C16 C15 H13 120.3791 ?
C16 C15 C14 119.2(3) ?
H13 C15 C14 120.3743 ?
C18 C17 N4 123.2(2) ?
C18 C17 H14 118.4089 ?
H14 C17 N4 118.4161 ?
C19 C18 C17 118.0(3) ?
C19 C18 H15 120.9930 ?
H15 C18 C17 120.9854 ?
C20 C19 C18 119.7(2) ?
C20 C19 H16 120.1360 ?
H16 C19 C18 120.1201 ?
C21 C20 C19 120.0(2) ?
C21 C20 H17 119.9757 ?
H17 C20 C19 119.9751 ?
C23 C22 N5 117.7(2) ?
C23 C22 N6 121.0(2) ?
C24 C23 C22 119.9(2) ?
C24 C23 H19 120.0537 ?
H19 C23 C22 120.0513 ?
C25 C24 C23 119.2(3) ?
C25 C24 H20 120.4222 ?
H20 C24 C23 120.4245 ?
C26 C25 C24 118.2(2) ?
C26 C25 H21 120.8851 ?
H21 C25 C24 120.8829 ?
H22 C26 N6 118.2164 ?
H22 C26 C25 118.2173 ?
C28 C27 C32 120.5(2) ?
C28 C27 O3 121.6(2) ?
C32 C27 O3 117.9(2) ?
C29 C28 C27 120.0(3) ?
C29 C28 H23 120.0246 ?
H23 C28 C27 120.0103 ?
C30 C29 C28 119.9(3) ?
C30 C29 H24 120.0483 ?
H24 C29 C28 120.0519 ?
C31 C30 C29 120.6(3) ?
C31 C30 H25 119.7123 ?
H25 C30 C29 119.7051 ?
C32 C31 H26 119.7921 ?
C32 C31 C30 120.4(3) ?
H26 C31 C30 119.7816 ?

loop_
_geom_bond_atom_site_label_1
_geom_bond_atom_site_label_2
_geom_bond_distance
_geom_bond_publ_flag
Pd1 O1 1.984(3) y
Pd1 O2 2.020(2) y
Pd1 N1 2.020(2) y
Pd1 N3 2.018(2) y
Pd2 O3 1.986(3) y
Pd2 O4 1.996(2) y
Pd2 N4 2.015(2) y
Pd2 N6 2.020(2) y
O1 C11 1.356(3) ?
O2 C16 1.369(3) ?
O3 C27 1.350(3) ?
O4 C32 1.343(3) ?
O5 H27 0.9224 ?
O5 H28 0.9107 ?
N1 C1 1.359(3) ?
N1 C5 1.340(3) ?
N2 C5 1.369(3) ?
N2 C6 1.380(3) ?
N2 H5 0.8600 ?
N3 C6 1.338(3) ?
N3 C10 1.365(3) ?
N4 C17 1.364(3) ?
N4 C21 1.339(3) ?
N5 C21 1.372(3) ?
N5 C22 1.373(3) ?
N5 H18 0.8600 ?
N6 C22 1.346(3) ?
N6 C26 1.353(3) ?
C1 C2 1.365(3) ?
C1 H1 0.9299 ?
C2 C3 1.377(4) ?
C2 H2 0.9300 ?
C3 C4 1.364(4) ?
C3 H3 0.9300 ?
C4 C5 1.407(3) ?
C4 H4 0.9300 ?
C6 C7 1.398(4) ?
C7 C8 1.364(3) ?
C7 H6 0.9300 ?
C8 C9 1.386(4) ?
C8 H7 0.9300 ?
C9 C10 1.360(4) ?
C9 H8 0.9300 ?
C10 H9 0.9300 ?
C11 C12 1.390(3) ?
C11 C16 1.396(4) ?
C12 C13 1.378(4) ?
C12 H10 0.9299 ?
C13 C14 1.385(5) ?
C13 H11 0.9300 ?
C14 C15 1.385(4) ?
C14 H12 0.9299 ?
C15 C16 1.392(4) ?
C15 H13 0.9300 ?
C17 C18 1.363(4) ?
C17 H14 0.9301 ?
C18 C19 1.390(4) ?
C18 H15 0.9300 ?
C19 C20 1.354(4) ?
C19 H16 0.9300 ?
C20 C21 1.405(3) ?
C20 H17 0.9300 ?
C22 C23 1.393(4) ?
C23 C24 1.371(4) ?
C23 H19 0.9301 ?
C24 C25 1.381(3) ?
C24 H20 0.9299 ?
C25 C26 1.368(4) ?
C25 H21 0.9299 ?
C26 H22 0.9301 ?
C27 C28 1.385(3) ?
C27 C32 1.411(3) ?
C28 C29 1.390(4) ?
C28 H23 0.9301 ?
C29 C30 1.379(5) ?
C29 H24 0.9299 ?
C30 C31 1.389(4) ?
C30 H25 0.9301 ?
C31 C32 1.389(4) ?
C31 H26 0.9300 ?

loop_
_geom_contact_atom_site_label_1
_geom_contact_atom_site_label_2
_geom_contact_distance
_geom_contact_site_symmetry_2
Pd1 N2 3.252(2) .
Pd1 C1 2.910(2) .
Pd1 C5 2.992(2) .
Pd1 C6 2.985(2) .
Pd1 C10 2.924(3) .
Pd1 C11 2.757(2) .
Pd1 C16 2.770(2) .
Pd1 H1 2.9057 .
Pd1 H9 2.9212 .
Pd1 H19 3.1541 65602
Pd1 H27 2.9865 .
Pd2 O4 3.344(2) 66602
Pd2 N5 3.244(2) .
Pd2 C17 2.907(3) .
Pd2 C21 2.980(2) .
Pd2 C22 2.989(2) .
Pd2 C26 2.908(3) .
Pd2 C27 2.753(2) .
Pd2 C32 2.754(2) .
Pd2 C32 3.462(2) 66602
Pd2 H11 3.1762 65501
Pd2 H14 2.9039 .
Pd2 H22 2.9092 .
Pd2 H28 3.0061 .
O1 O2 2.684(2) .
O1 O5 2.757(2) .
O1 N3 2.836(2) .
O1 C10 2.805(3) .
O1 C12 2.393(3) .
O1 C16 2.360(3) .
O1 H9 2.2039 .
O1 H10 2.5843 .
O1 H19 3.1319 65602
O1 H23 3.4304 .
O1 H27 1.8344 .
O1 H28 3.1189 .
O2 N1 2.946(2) .
O2 N5 2.919(2) 65602
O2 C1 2.915(3) .
O2 C11 2.373(3) .
O2 C15 2.418(3) .
O2 C20 3.548(3) 65602
O2 C23 3.428(3) 65602
O2 H1 2.3160 .
O2 H13 2.6175 .
O2 H17 2.8290 65602
O2 H18 2.0660 65602
O2 H19 2.6892 65602
O3 O4 2.677(2) .
O3 O5 2.721(2) .
O3 N6 2.840(2) .
O3 C17 3.456(3) 66602
O3 C26 2.801(3) .
O3 C28 2.387(3) .
O3 C32 2.366(3) .
O3 H10 3.4878 .
O3 H14 3.1062 66602
O3 H22 2.2489 .
O3 H23 2.5804 .
O3 H27 2.9938 .
O3 H28 1.8247 .
O4 Pd2 3.344(2) 66602
O4 N4 2.909(2) .
O4 C17 2.868(3) .
O4 C27 2.362(3) .
O4 C31 2.405(3) .
O4 H11 3.4430 65501
O4 H14 2.2655 .
O4 H15 2.9478 76602
O4 H22 3.5835 66602
O4 H26 2.6084 .
O5 C10 3.423(3) .
O5 C11 3.577(3) .
O5 C24 3.457(3) 65602
O5 C26 3.529(3) .
O5 C27 3.362(3) .
O5 H9 3.1389 .
O5 H19 3.1321 65602
O5 H20 2.7263 65602
O5 H22 3.3380 .
O5 H23 3.4492 .
N1 N2 2.366(3) .
N1 N3 2.902(2) .
N1 C2 2.397(3) .
N1 C3 2.772(3) .
N1 C4 2.395(3) .
N1 C6 3.001(3) .
N1 H1 1.9786 .
N1 H2 3.2293 .
N1 H4 3.2266 .
N1 H5 3.0892 .
N2 N3 2.380(2) .
N2 C1 3.584(3) .
N2 C4 2.366(3) .
N2 C7 2.361(3) .
N2 C10 3.600(3) .
N2 H4 2.5324 .
N2 H6 2.5119 .
N3 C5 3.021(3) .
N3 C7 2.384(3) .
N3 C8 2.782(4) .
N3 C9 2.404(3) .
N3 H5 3.0948 .
N3 H6 3.2142 .
N3 H8 3.2359 .
N3 H9 1.9812 .
N3 H27 3.1696 .
N4 N5 2.376(3) .
N4 N6 2.908(3) .
N4 C18 2.399(3) .
N4 C19 2.765(3) .
N4 C20 2.384(3) .
N4 C22 3.030(3) .
N4 C27 3.395(3) 66602
N4 C32 3.587(3) 66602
N4 H11 2.8624 65501
N4 H14 1.9835 .
N4 H15 3.2345 .
N4 H17 3.2163 .
N4 H18 3.0949 .
N5 O2 2.919(2) 65602
N5 N6 2.369(2) .
N5 C15 3.502(3) 65602
N5 C16 3.396(3) 65602
N5 C20 2.368(3) .
N5 C23 2.367(3) .
N5 C26 3.583(3) .
N5 H12 3.4815 65501
N5 H13 3.1985 65602
N5 H17 2.5275 .
N5 H19 2.5304 .
N6 C21 3.007(3) .
N6 C23 2.384(3) .
N6 C24 2.771(4) .
N6 C25 2.398(4) .
N6 C31 3.464(3) 66602
N6 H18 3.0963 .
N6 H19 3.2168 .
N6 H21 3.2300 .
N6 H22 1.9713 .
N6 H26 3.2664 66602
N6 H28 3.1809 .
C1 C3 2.358(3) .
C1 C4 2.706(4) .
C1 C5 2.310(4) .
C1 H2 2.0060 .
C1 H3 3.2013 .
C1 H17 3.3628 65602
C1 H25 3.4017 54501
C2 C4 2.368(4) .
C2 C5 2.730(4) .
C2 C29 3.528(4) 54501
C2 H1 1.9839 .
C2 H3 2.0120 .
C2 H4 3.2119 .
C2 H24 2.8321 54501
C2 H25 3.1980 54501
C3 C5 2.390(3) .
C3 H1 3.1923 .
C3 H2 2.0165 .
C3 H4 2.0019 .
C3 H15 3.3453 44601
C3 H16 3.4250 44601
C3 H24 3.2998 54501
C3 H25 3.2960 54501
C4 H2 3.2111 .
C4 H3 2.0003 .
C4 H5 2.4137 .
C5 C6 2.507(3) .
C5 H1 3.1453 .
C5 H3 3.2356 .
C5 H4 2.0414 .
C5 H5 1.8917 .
C6 C8 2.396(4) .
C6 C9 2.737(3) .
C6 C10 2.309(3) .
C6 H5 1.9018 .
C6 H6 2.0279 .
C6 H7 3.2406 .
C6 H9 3.1434 .
C7 C9 2.366(3) .
C7 C10 2.691(3) .
C7 C23 3.544(4) 55601
C7 C24 3.414(3) 55601
C7 H5 2.4150 .
C7 H7 2.0047 .
C7 H8 3.2118 .
C7 H19 3.3420 55601
C7 H20 3.1440 55601
C8 C10 2.360(4) .
C8 H6 1.9969 .
C8 H8 2.0256 .
C8 H9 3.1941 .
C8 H16 3.4667 45601
C8 H17 3.5259 45601
C9 H6 3.2097 .
C9 H7 2.0246 .
C9 H9 1.9761 .
C9 H16 3.2732 45601
C9 H17 3.2503 45601
C10 H7 3.2055 .
C10 H8 2.0016 .
C10 H17 3.5196 45601
C10 H23 3.3329 .
C10 H27 2.9577 .
C11 C13 2.394(4) .
C11 C14 2.753(4) .
C11 C15 2.406(4) .
C11 H9 3.4605 .
C11 H10 2.0232 .
C11 H11 3.2352 .
C11 H13 3.2496 .
C11 H19 3.1057 65602
C11 H21 3.4618 .
C11 H27 2.7252 .
C12 C14 2.388(5) .
C12 C15 2.786(4) .
C12 C16 2.420(3) .
C12 H11 2.0124 .
C12 H12 3.2239 .
C12 H15 3.5016 66602
C12 H21 3.0246 .
C12 H22 3.0658 .
C12 H27 3.3570 .
C13 C15 2.414(4) .
C13 C16 2.784(4) .
C13 H10 2.0121 .
C13 H12 2.0109 .
C13 H13 3.2513 .
C13 H21 2.8783 .
C14 C16 2.396(4) .
C14 H10 3.2295 .
C14 H11 2.0187 .
C14 H12 3.5967 55602
C14 H13 2.0216 .
C14 H20 3.2275 55602
C14 H21 3.1854 .
C15 N5 3.502(3) 65602
C15 H11 3.2499 .
C15 H12 2.0117 .
C15 H12 3.5853 55602
C15 H17 3.4437 65602
C15 H18 2.8597 65602
C15 H20 3.4995 55602
C16 N5 3.396(3) 65602
C16 H10 3.2576 .
C16 H12 3.2335 .
C16 H13 2.0275 .
C16 H17 3.5520 65602
C16 H18 2.5938 65602
C16 H19 2.8884 65602
C17 O3 3.456(3) 66602
C17 C19 2.361(3) .
C17 C20 2.703(4) .
C17 C21 2.322(4) .
C17 C27 3.418(4) 66602
C17 C28 3.504(4) 66602
C17 H11 3.2132 65501
C17 H15 2.0074 .
C17 H16 3.2048 .
C17 H23 3.5330 66602
C18 C20 2.374(4) .
C18 C21 2.747(4) .
C18 H3 3.2190 66401
C18 H10 3.3417 66602
C18 H14 1.9826 .
C18 H14 3.4903 76602
C18 H16 2.0239 .
C18 H17 3.2163 .
C18 H23 3.4700 66602
C18 H26 3.4049 76602
C19 C21 2.390(4) .
C19 H3 3.1448 66401
C19 H14 3.1986 .
C19 H15 2.0323 .
C19 H17 1.9892 .
C19 H26 2.9879 76602
C20 O2 3.548(3) 65602
C20 H1 3.3218 65602
C20 H13 3.1664 65602
C20 H15 3.2171 .
C20 H16 1.9907 .
C20 H18 2.4061 .
C21 C22 2.515(3) .
C21 H11 3.2670 65501
C21 H13 3.4474 65602
C21 H14 3.1553 .
C21 H16 3.2331 .
C21 H17 2.0354 .
C21 H18 1.8895 .
C22 C24 2.392(4) .
C22 C25 2.738(3) .
C22 C26 2.311(3) .
C22 H7 3.5541 55401
C22 H12 3.5033 65501
C22 H18 1.8897 .
C22 H19 2.0256 .
C22 H20 3.2352 .
C22 H22 3.1453 .
C22 H26 3.5141 66602
C23 O2 3.428(3) 65602
C23 C7 3.544(4) 55401
C23 C25 2.373(3) .
C23 C26 2.697(3) .
C23 H6 2.8281 55401
C23 H7 3.1543 55401
C23 H18 2.4079 .
C23 H20 2.0086 .
C23 H21 3.2177 .
C23 H27 3.5682 65602
C24 O5 3.457(3) 65602
C24 C7 3.414(3) 55401
C24 C24 3.384(3) 65602
C24 C26 2.359(4) .
C24 H6 2.7231 55401
C24 H7 3.3938 55401
C24 H12 3.3316 55602
C24 H13 3.5682 55602
C24 H19 2.0052 .
C24 H20 3.4976 65602
C24 H21 2.0222 .
C24 H22 3.1937 .
C25 H12 3.5118 55602
C25 H13 3.5403 55602
C25 H19 3.2151 .
C25 H20 2.0178 .
C25 H20 3.5728 65602
C25 H22 1.9847 .
C26 H10 3.5107 .
C26 H20 3.2039 .
C26 H21 2.0104 .
C26 H26 3.4301 66602
C26 H28 2.9771 .
C27 N4 3.395(3) 66602
C27 C17 3.418(4) 66602
C27 C29 2.403(4) .
C27 C30 2.769(4) .
C27 C31 2.408(4) .
C27 H14 3.4253 66602
C27 H22 3.5247 .
C27 H23 2.0177 .
C27 H24 3.2415 .
C27 H26 3.2506 .
C27 H28 2.6026 .
C28 C17 3.504(4) 66602
C28 C30 2.396(4) .
C28 C31 2.778(4) .
C28 C32 2.426(3) .
C28 H8 3.2769 .
C28 H9 3.2396 .
C28 H24 2.0228 .
C28 H25 3.2349 .
C28 H28 3.1511 .
C29 C2 3.528(4) 56501
C29 C31 2.404(4) .
C29 C32 2.794(3) .
C29 H2 3.2812 56501
C29 H8 3.0755 .
C29 H23 2.0227 .
C29 H25 2.0090 .
C29 H26 3.2388 .
C30 C32 2.411(4) .
C30 H23 3.2351 .
C30 H24 2.0122 .
C30 H26 2.0193 .
C31 N6 3.464(3) 66602
C31 H16 3.0806 76602
C31 H24 3.2419 .
C31 H25 2.0187 .
C32 Pd2 3.462(2) 66602
C32 N4 3.587(3) 66602
C32 H14 3.5664 .
C32 H15 3.5559 76602
C32 H23 3.2658 .
C32 H25 3.2471 .
C32 H26 2.0196 .
H1 C20 3.3218 65602
H2 C29 3.2812 54501
H3 C18 3.2190 44601
H3 C19 3.1448 44601
H6 C23 2.8281 55601
H6 C24 2.7231 55601
H7 C22 3.5541 55601
H7 C23 3.1543 55601
H7 C24 3.3938 55601
H10 C18 3.3417 66602
H11 Pd2 3.1762 45501
H11 O4 3.4430 45501
H11 N4 2.8624 45501
H11 C17 3.2132 45501
H11 C21 3.2670 45501
H12 N5 3.4815 45501
H12 C14 3.5967 55602
H12 C15 3.5853 55602
H12 C22 3.5033 45501
H12 C24 3.3316 55602
H12 C25 3.5118 55602
H13 N5 3.1985 65602
H13 C20 3.1664 65602
H13 C21 3.4474 65602
H13 C24 3.5682 55602
H13 C25 3.5403 55602
H14 O3 3.1062 66602
H14 C18 3.4903 76602
H14 C27 3.4253 66602
H15 O4 2.9478 76602
H15 C3 3.3453 66401
H15 C12 3.5016 66602
H15 C32 3.5559 76602
H16 C3 3.4250 66401
H16 C8 3.4667 65401
H16 C9 3.2732 65401
H16 C31 3.0806 76602
H17 O2 2.8290 65602
H17 C1 3.3628 65602
H17 C8 3.5259 65401
H17 C9 3.2503 65401
H17 C10 3.5196 65401
H17 C15 3.4437 65602
H17 C16 3.5520 65602
H18 O2 2.0660 65602
H18 C15 2.8597 65602
H18 C16 2.5938 65602
H19 Pd1 3.1541 65602
H19 O1 3.1319 65602
H19 O2 2.6892 65602
H19 O5 3.1321 65602
H19 C7 3.3420 55401
H19 C11 3.1057 65602
H19 C16 2.8884 65602
H20 O5 2.7263 65602
H20 C7 3.1440 55401
H20 C14 3.2275 55602
H20 C15 3.4995 55602
H20 C24 3.4976 65602
H20 C25 3.5728 65602
H22 O4 3.5835 66602
H23 C17 3.5330 66602
H23 C18 3.4700 66602
H24 C2 2.8321 56501
H24 C3 3.2998 56501
H25 C1 3.4017 56501
H25 C2 3.1980 56501
H25 C3 3.2960 56501
H26 N6 3.2664 66602
H26 C18 3.4049 76602
H26 C19 2.9879 76602
H26 C22 3.5141 66602
H26 C26 3.4301 66602
H27 C23 3.5682 65602

loop_
_geom_hbond_atom_site_label_D
_geom_hbond_atom_site_label_H
_geom_hbond_atom_site_label_A
_geom_hbond_site_symmetry_A
_geom_hbond_distance_DH
_geom_hbond_distance_HA
_geom_hbond_distance_DA
_geom_hbond_angle_DHA
_geom_hbond_publ_flag
N2 H5 O5 2_657 0.86 1.97 2.805(3) 163.0 yes
N5 H18 O2 2_656 0.86 2.07 2.919(2) 170.0 yes
O5 H27 O1 . 0.92 1.83 2.757(2) 178.9 yes
O5 H28 O3 . 0.91 1.82 2.721(2) 167.4 yes

loop_
_geom_torsion_atom_site_label_1
_geom_torsion_atom_site_label_2
_geom_torsion_atom_site_label_3
_geom_torsion_atom_site_label_4
_geom_torsion
O2 Pd1 O1 C11 9.90(10)
O1 Pd1 O2 C16 -10.10(10)
O1 Pd1 N3 C6 -166.30(10)
O4 Pd2 O3 C27 1.80(10)
O3 Pd2 O4 C32 -3.10(10)
O3 Pd2 N6 C22 -158.0(2)
Pd1 O1 C11 C12 171.9(2)
Pd1 O2 C16 C11 8.9(2)
Pd1 O2 C16 C15 -172.5(2)
Pd2 O3 C27 C28 179.5(2)
Pd2 O4 C32 C27 3.9(2)
Pd2 O4 C32 C31 -175.8(2)
Pd1 N1 C1 C2 175.8(2)
Pd1 N1 C5 N2 7.6(3)
Pd1 N1 C5 C4 -171.8(2)
C6 N2 C5 N1 12.8(3)
C6 N2 C5 C4 -167.8(2)
C5 N2 C6 N3 -16.9(3)
Pd1 N3 C6 N2 -0.2(3)
Pd1 N3 C10 C9 -178.2(2)
Pd2 N4 C17 C18 174.5(2)
Pd2 N4 C21 N5 2.8(3)
Pd2 N4 C21 C20 -175.7(2)
C22 N5 C21 N4 10.8(4)
C22 N5 C21 C20 -170.5(2)
C21 N5 C22 N6 -5.0(4)
Pd2 N6 C22 N5 -13.3(3)
Pd2 N6 C26 C25 -169.0(2)
N1 C1 C2 C3 -3.2(4)
C1 C2 C3 C4 3.8(4)
C2 C3 C4 C5 -0.2(4)
C3 C4 C5 N1 -4.4(3)
C3 C4 C5 N2 176.1(2)
N2 C6 C7 C8 178.8(2)
C6 C7 C8 C9 -0.7(3)
C7 C8 C9 C10 0.4(3)
C8 C9 C10 N3 -0.1(3)
O1 C11 C12 C13 -179.5(2)
O1 C11 C16 O2 -0.9(3)
O1 C11 C16 C15 -179.5(2)
C11 C12 C13 C14 -0.8(4)
C12 C13 C14 C15 0.4(4)
C13 C14 C15 C16 0.5(4)
C14 C15 C16 O2 -179.6(2)
C14 C15 C16 C11 -1.0(3)
N4 C17 C18 C19 1.9(4)
C17 C18 C19 C20 -1.0(4)
C18 C19 C20 C21 -0.5(4)
C19 C20 C21 N4 1.1(4)
C19 C20 C21 N5 -177.5(2)
N5 C22 C23 C24 -177.6(2)
C22 C23 C24 C25 2.8(4)
C23 C24 C25 C26 -4.7(4)
C24 C25 C26 N6 1.5(4)
O3 C27 C28 C29 -179.3(2)
O3 C27 C32 O4 -2.6(3)
O3 C27 C32 C31 177.1(2)
C27 C28 C29 C30 1.4(4)
C28 C29 C30 C31 -1.1(4)
C29 C30 C31 C32 -1.1(4)
C30 C31 C32 O4 -177.3(2)
C30 C31 C32 C27 2.9(4)
